data_4104518
loop_
_publ_author_name
'Yun Xiong'
'Shenglai Yao'
'Matthias Driess'

_publ_contact_author_address
;Technische Universitaet Berlin
Institute of Chemistry: Metalorganics and Inorganic Materials 
Sekretariat C2  Strasse des 17. Juni 135
10623 Berlin Germany
;
_publ_contact_author_email matthias.driess@tu-berlin.de
_publ_contact_author_fax +49(0)30-314-29732
_publ_contact_author_name 'Matthias Driess'
_publ_contact_author_phone +49(0)30-314-29731
_publ_section_title
;
 An Isolable NHC-Supported Silanone
;
_journal_name_full 'Journal of the American Chemical Society'
_journal_page_first 7562
_journal_page_last 7563
_journal_paper_doi 10.1021/ja9031049
_journal_volume 131
_journal_year 2009
_chemical_formula_sum 'C46.5 H64 N4 O Si'
_chemical_formula_weight 723.11
_chemical_name_systematic
; 
 ? 
;
_space_group_IT_number 15
_symmetry_cell_setting monoclinic
_symmetry_space_group_name_Hall '-C 2yc'
_symmetry_space_group_name_H-M 'C 1 2/c 1'
_atom_sites_solution_hydrogens geom
_atom_sites_solution_primary direct
_atom_sites_solution_secondary difmap
_audit_creation_method
;
CrysAlis RED, Oxford Diffraction Ltd.,
Version 1.171.31.8 (release 12-01-2007 CrysAlis171 .NET)
(compiled Jan 12 2007,17:49:11)
;
_cell_angle_alpha 90.00
_cell_angle_beta 114.280(2)
_cell_angle_gamma 90.00
_cell_formula_units_Z 8
_cell_length_a 24.6511(9)
_cell_length_b 15.6914(4)
_cell_length_c 24.5387(8)
_cell_measurement_reflns_used 10918
_cell_measurement_temperature 150(2)
_cell_measurement_theta_max 32.3885
_cell_measurement_theta_min 3.0732
_cell_volume 8652.2(5)
_computing_cell_refinement
;
CrysAlis RED, Oxford Diffraction Ltd.,
Version 1.171.31.8 (release 12-01-2007 CrysAlis171 .NET)
(compiled Jan 12 2007,17:49:11)
;
_computing_data_collection
;
CrysAlis CCD, Oxford Diffraction Ltd.,
Version 1.171.31.8 (release 12-01-2007 CrysAlis171 .NET)
(compiled Jan 12 2007,17:49:11)
;
_computing_data_reduction
;
CrysAlis RED, Oxford Diffraction Ltd.,
Version 1.171.31.8 (release 12-01-2007 CrysAlis171 .NET)
(compiled Jan 12 2007,17:49:11)
;
_computing_publication_material 'SHELXL-97 (Sheldrick, 1997)'
_computing_structure_refinement 'SHELXL-97 (Sheldrick, 1997)'
_computing_structure_solution 'SHELXS-97 (Sheldrick, 1990)'
_diffrn_ambient_temperature 150(2)
_diffrn_measured_fraction_theta_full 0.997
_diffrn_measured_fraction_theta_max 0.997
_diffrn_measurement_device_type 'Oxford Diffraction Xcalibur S Sapphire'
_diffrn_measurement_method \w
_diffrn_radiation_monochromator graphite
_diffrn_radiation_source 'Enhance (Mo) X-ray Source'
_diffrn_radiation_type MoK\a
_diffrn_radiation_wavelength 0.71073
_diffrn_reflns_av_R_equivalents 0.0303
_diffrn_reflns_av_sigmaI/netI 0.0385
_diffrn_reflns_limit_h_max 29
_diffrn_reflns_limit_h_min -28
_diffrn_reflns_limit_k_max 18
_diffrn_reflns_limit_k_min -17
_diffrn_reflns_limit_l_max 29
_diffrn_reflns_limit_l_min -29
_diffrn_reflns_number 25696
_diffrn_reflns_theta_full 25.00
_diffrn_reflns_theta_max 25.00
_diffrn_reflns_theta_min 3.08
_exptl_absorpt_coefficient_mu 0.092
_exptl_absorpt_correction_T_max 1.00000
_exptl_absorpt_correction_T_min 0.82001
_exptl_absorpt_correction_type multi-scan
_exptl_absorpt_process_details
;
CrysAlis RED, Oxford Diffraction Ltd.,
Version 1.171.32.5 (release 08-05-2007 CrysAlis171 .NET)
(compiled May  8 2007,13:10:02)
empirical absorption correction using spherical harmonics,
 implemented in SCALE3 ABSPACK scaling algorithm.
;
_exptl_crystal_colour colorless
_exptl_crystal_density_diffrn 1.110
_exptl_crystal_density_method 'not measured'
_exptl_crystal_description block
_exptl_crystal_F_000 3144
_exptl_crystal_size_max 0.48
_exptl_crystal_size_mid 0.42
_exptl_crystal_size_min 0.31
_refine_diff_density_max 0.521
_refine_diff_density_min -0.399
_refine_diff_density_rms 0.040
_refine_ls_extinction_method none
_refine_ls_goodness_of_fit_ref 1.041
_refine_ls_hydrogen_treatment constr
_refine_ls_matrix_type full
_refine_ls_number_parameters 551
_refine_ls_number_reflns 7611
_refine_ls_number_restraints 185
_refine_ls_restrained_S_all 1.078
_refine_ls_R_factor_all 0.0760
_refine_ls_R_factor_gt 0.0490
_refine_ls_shift/su_max 0.000
_refine_ls_shift/su_mean 0.000
_refine_ls_structure_factor_coef Fsqd
_refine_ls_weighting_details 'calc w=1/[\s^2^(Fo^2^)+(0.0620P)^2^+6.1980P] where P=(Fo^2^+2Fc^2^)/3'
_refine_ls_weighting_scheme calc
_refine_ls_wR_factor_gt 0.1170
_refine_ls_wR_factor_ref 0.1271
_reflns_number_gt 5692
_reflns_number_total 7611
_reflns_threshold_expression >2sigma(I)
_cod_data_source_file ja9031049_si_002_1.cif
_cod_data_source_block Compound3
_cod_original_formula_sum 'C46.50 H64 N4 O Si'
_cod_database_code 4104518

loop_
_symmetry_equiv_pos_as_xyz
'x, y, z'
'-x, y, -z+1/2'
'x+1/2, y+1/2, z'
'-x+1/2, y+1/2, -z+1/2'
'-x, -y, -z'
'x, -y, z-1/2'
'-x+1/2, -y+1/2, -z'
'x+1/2, -y+1/2, z-1/2'

loop_
_atom_site_label
_atom_site_type_symbol
_atom_site_fract_x
_atom_site_fract_y
_atom_site_fract_z
_atom_site_U_iso_or_equiv
_atom_site_adp_type
_atom_site_occupancy
_atom_site_symmetry_multiplicity
_atom_site_calc_flag
_atom_site_refinement_flags
_atom_site_disorder_assembly
_atom_site_disorder_group
Si1 Si 0.18357(2) 0.24449(4) 0.60010(2) 0.02138(15) Uani 1 1 d . . .
O1 O 0.17593(6) 0.30186(9) 0.54648(6) 0.0271(3) Uani 1 1 d . . .
N1 N 0.19266(7) 0.29224(10) 0.66753(7) 0.0231(4) Uani 1 1 d . . .
C1 C 0.16659(10) 0.31556(15) 0.75161(10) 0.0353(5) Uani 1 1 d . . .
H1A H 0.1925 0.3634 0.7639 0.042 Uiso 1 1 calc R . .
H1B H 0.1445 0.2991 0.7738 0.042 Uiso 1 1 calc R . .
N2 N 0.12534(7) 0.17278(11) 0.58788(7) 0.0233(4) Uani 1 1 d . . .
C2 C 0.16112(9) 0.27091(13) 0.70236(9) 0.0257(5) Uani 1 1 d . . .
N3 N 0.27108(7) 0.10194(11) 0.64349(7) 0.0243(4) Uani 1 1 d . . .
C3 C 0.12178(9) 0.19772(13) 0.68339(9) 0.0265(5) Uani 1 1 d . . .
H3 H 0.1064 0.1784 0.7109 0.032 Uiso 1 1 calc R . .
N4 N 0.29716(7) 0.19773(11) 0.59676(7) 0.0234(4) Uani 1 1 d . . .
C4 C 0.10423(9) 0.15355(13) 0.63192(9) 0.0255(5) Uani 1 1 d . . .
C5 C 0.06314(10) 0.07898(15) 0.62005(10) 0.0350(5) Uani 1 1 d . . .
H5A H 0.0498 0.0738 0.6524 0.053 Uiso 1 1 calc R . .
H5B H 0.0841 0.0269 0.6180 0.053 Uiso 1 1 calc R . .
H5C H 0.0286 0.0874 0.5820 0.053 Uiso 1 1 calc R . .
C6 C 0.23474(9) 0.36204(13) 0.68851(9) 0.0268(5) Uani 1 1 d . . .
C7 C 0.21886(10) 0.44250(14) 0.66153(10) 0.0309(5) Uani 1 1 d . . .
C8 C 0.26089(12) 0.50802(15) 0.68181(11) 0.0409(6) Uani 1 1 d . . .
H8 H 0.2511 0.5627 0.6639 0.049 Uiso 1 1 calc R . .
C9 C 0.31608(12) 0.49494(17) 0.72716(12) 0.0453(7) Uani 1 1 d . . .
H9 H 0.3441 0.5402 0.7401 0.054 Uiso 1 1 calc R . .
C10 C 0.33072(11) 0.41625(17) 0.75374(11) 0.0419(6) Uani 1 1 d . . .
H10 H 0.3689 0.4080 0.7853 0.050 Uiso 1 1 calc R . .
C11 C 0.29102(10) 0.34829(15) 0.73554(10) 0.0325(5) Uani 1 1 d . . .
C12 C 0.30996(10) 0.26333(15) 0.76739(10) 0.0357(5) Uani 1 1 d . . .
H12 H 0.2766 0.2219 0.7484 0.043 Uiso 1 1 calc R . .
C13 C 0.36497(11) 0.22830(17) 0.76106(11) 0.0451(6) Uani 1 1 d . . .
H13A H 0.3578 0.2270 0.7187 0.068 Uiso 1 1 calc R . .
H13B H 0.3732 0.1704 0.7775 0.068 Uiso 1 1 calc R . .
H13C H 0.3992 0.2650 0.7830 0.068 Uiso 1 1 calc R . .
C14 C 0.32205(12) 0.2712(2) 0.83395(11) 0.0532(7) Uani 1 1 d . . .
H14A H 0.3551 0.3109 0.8536 0.080 Uiso 1 1 calc R . .
H14B H 0.3325 0.2151 0.8530 0.080 Uiso 1 1 calc R . .
H14C H 0.2863 0.2926 0.8375 0.080 Uiso 1 1 calc R . .
C15 C 0.15708(11) 0.46196(14) 0.61426(10) 0.0362(6) Uani 1 1 d . . .
H15 H 0.1369 0.4063 0.5987 0.043 Uiso 1 1 calc R . .
C16 C 0.12096(14) 0.5087(2) 0.64288(13) 0.0643(9) Uani 1 1 d . . .
H16A H 0.1399 0.5634 0.6590 0.096 Uiso 1 1 calc R . .
H16B H 0.1193 0.4739 0.6753 0.096 Uiso 1 1 calc R . .
H16C H 0.0805 0.5187 0.6127 0.096 Uiso 1 1 calc R . .
C17 C 0.15766(15) 0.51161(18) 0.56147(12) 0.0567(8) Uani 1 1 d . . .
H17A H 0.1745 0.5683 0.5748 0.085 Uiso 1 1 calc R . .
H17B H 0.1169 0.5173 0.5309 0.085 Uiso 1 1 calc R . .
H17C H 0.1819 0.4813 0.5446 0.085 Uiso 1 1 calc R . .
C18 C 0.08469(9) 0.15805(13) 0.52579(9) 0.0258(5) Uani 1 1 d . . .
C19 C 0.03726(9) 0.21546(14) 0.49804(9) 0.0303(5) Uani 1 1 d . . .
C20 C -0.00032(10) 0.20155(16) 0.43816(10) 0.0400(6) Uani 1 1 d . . .
H20 H -0.0327 0.2394 0.4187 0.048 Uiso 1 1 calc R . .
C21 C 0.00837(11) 0.13439(17) 0.40671(10) 0.0425(6) Uani 1 1 d . . .
H21 H -0.0174 0.1268 0.3658 0.051 Uiso 1 1 calc R . .
C22 C 0.05438(11) 0.07820(16) 0.43461(10) 0.0374(6) Uani 1 1 d . . .
H22 H 0.0599 0.0318 0.4126 0.045 Uiso 1 1 calc R . .
C23 C 0.09312(9) 0.08809(14) 0.49472(9) 0.0286(5) Uani 1 1 d . . .
C24 C 0.14142(10) 0.02236(14) 0.52390(10) 0.0310(5) Uani 1 1 d . . .
H24 H 0.1607 0.0357 0.5676 0.037 Uiso 1 1 calc R . .
C25 C 0.11582(12) -0.06810(15) 0.51730(12) 0.0457(6) Uani 1 1 d . . .
H25A H 0.0844 -0.0694 0.5320 0.068 Uiso 1 1 calc R . .
H25B H 0.1475 -0.1079 0.5406 0.068 Uiso 1 1 calc R . .
H25C H 0.0992 -0.0848 0.4751 0.068 Uiso 1 1 calc R . .
C26 C 0.18971(11) 0.02592(16) 0.50008(11) 0.0411(6) Uani 1 1 d . . .
H26A H 0.1719 0.0148 0.4570 0.062 Uiso 1 1 calc R . .
H26B H 0.2201 -0.0173 0.5203 0.062 Uiso 1 1 calc R . .
H26C H 0.2081 0.0825 0.5077 0.062 Uiso 1 1 calc R . .
C27 C 0.02521(10) 0.28982(14) 0.53083(10) 0.0341(5) Uani 1 1 d . . .
H27 H 0.0600 0.2953 0.5703 0.041 Uiso 1 1 calc R . .
C28 C 0.01894(12) 0.37386(16) 0.49739(12) 0.0478(7) Uani 1 1 d . . .
H28A H 0.0549 0.3840 0.4906 0.072 Uiso 1 1 calc R . .
H28B H 0.0136 0.4205 0.5212 0.072 Uiso 1 1 calc R . .
H28C H -0.0157 0.3709 0.4589 0.072 Uiso 1 1 calc R . .
C29 C -0.03013(12) 0.27396(19) 0.54296(14) 0.0572(8) Uani 1 1 d . . .
H29A H -0.0648 0.2662 0.5049 0.086 Uiso 1 1 calc R . .
H29B H -0.0368 0.3230 0.5642 0.086 Uiso 1 1 calc R . .
H29C H -0.0242 0.2226 0.5675 0.086 Uiso 1 1 calc R . .
C30 C 0.25520(9) 0.17938(13) 0.61745(8) 0.0224(4) Uani 1 1 d . . .
C31 C 0.32130(9) 0.07137(14) 0.63786(9) 0.0268(5) Uani 1 1 d . . .
C32 C 0.33766(9) 0.13201(14) 0.60851(9) 0.0265(5) Uani 1 1 d . . .
C33 C 0.24377(10) 0.05821(14) 0.67849(9) 0.0301(5) Uani 1 1 d . . .
H33A H 0.2102 0.0919 0.6781 0.045 Uiso 1 1 calc R . .
H33B H 0.2733 0.0514 0.7198 0.045 Uiso 1 1 calc R . .
H33C H 0.2296 0.0020 0.6610 0.045 Uiso 1 1 calc R . .
C34 C 0.34662(10) -0.01431(15) 0.66000(11) 0.0376(6) Uani 1 1 d . . .
H34A H 0.3811 -0.0243 0.6507 0.056 Uiso 1 1 calc R . .
H34B H 0.3164 -0.0580 0.6405 0.056 Uiso 1 1 calc R . .
H34C H 0.3590 -0.0171 0.7034 0.056 Uiso 1 1 calc R . .
C35 C 0.38743(10) 0.13534(16) 0.58903(10) 0.0368(6) Uani 1 1 d . . .
H35A H 0.4095 0.0815 0.5992 0.055 Uiso 1 1 calc R . .
H35B H 0.4142 0.1824 0.6094 0.055 Uiso 1 1 calc R . .
H35C H 0.3713 0.1443 0.5457 0.055 Uiso 1 1 calc R . .
C36 C 0.30362(10) 0.27897(14) 0.56992(10) 0.0304(5) Uani 1 1 d . . .
H36A H 0.2669 0.3122 0.5584 0.046 Uiso 1 1 calc R . .
H36B H 0.3113 0.2675 0.5345 0.046 Uiso 1 1 calc R . .
H36C H 0.3370 0.3113 0.5991 0.046 Uiso 1 1 calc R . .
C37 C 0.0000 0.3575(5) 0.2500 0.112(2) Uani 1 2 d S . .
H37A H 0.0250 0.3367 0.2304 0.168 Uiso 0.50 1 calc PR . .
H37B H -0.0408 0.3367 0.2283 0.168 Uiso 0.50 1 calc PR . .
H37C H 0.0158 0.3367 0.2913 0.168 Uiso 0.50 1 calc PR . .
C38 C 0.0000 0.4499(4) 0.2500 0.0752(15) Uani 1 2 d S . .
C39 C 0.01292(14) 0.4933(4) 0.20775(17) 0.0990(15) Uani 1 1 d . . .
H39 H 0.0214 0.4636 0.1784 0.119 Uiso 1 1 calc R . .
C40 C 0.0130(2) 0.5795(5) 0.2097(4) 0.172(4) Uani 1 1 d . . .
H40 H 0.0229 0.6081 0.1809 0.207 Uiso 1 1 calc R . .
C41 C 0.0000 0.6318(8) 0.2500 0.209(9) Uani 1 2 d S . .
H41 H 0.0000 0.6924 0.2500 0.251 Uiso 1 2 calc SR . .
C42 C 0.1542(5) 0.7587(8) 0.4046(5) 0.141(4) Uani 0.50 1 d PDU A -1
H42A H 0.1569 0.8023 0.3773 0.212 Uiso 0.50 1 calc PR A -1
H42B H 0.1191 0.7695 0.4128 0.212 Uiso 0.50 1 calc PR A -1
H42C H 0.1508 0.7023 0.3864 0.212 Uiso 0.50 1 calc PR A -1
C43 C 0.2093(5) 0.7617(6) 0.4623(4) 0.108(3) Uani 0.50 1 d PDU A -1
C44 C 0.2139(6) 0.7149(7) 0.5082(5) 0.139(4) Uani 0.50 1 d PDU A -1
H44 H 0.1810 0.6806 0.5054 0.167 Uiso 0.50 1 calc PR A -1
C45 C 0.2644(6) 0.7138(7) 0.5599(5) 0.145(4) Uani 0.50 1 d PDU A -1
H45 H 0.2678 0.6768 0.5917 0.174 Uiso 0.50 1 calc PR A -1
C43A C 0.3101(6) 0.7674(8) 0.5647(6) 0.133(4) Uani 0.50 1 d PDU A -1
H43A H 0.3465 0.7663 0.5996 0.160 Uiso 0.50 1 calc PR A -1
C44A C 0.3035(5) 0.8193(6) 0.5218(5) 0.116(3) Uani 0.50 1 d PDU A -1
H44A H 0.3345 0.8583 0.5261 0.139 Uiso 0.50 1 calc PR A -1
C45A C 0.2513(5) 0.8194(6) 0.4687(5) 0.112(3) Uani 0.50 1 d PDU A -1
H45A H 0.2460 0.8597 0.4379 0.135 Uiso 0.50 1 calc PR A -1
C46 C 0.0789(6) -0.1308(11) 0.3242(5) 0.214(5) Uani 0.50 1 d PDU B -2
H46A H 0.1120 -0.0960 0.3513 0.321 Uiso 0.50 1 calc PR B -2
H46B H 0.0936 -0.1708 0.3027 0.321 Uiso 0.50 1 calc PR B -2
H46C H 0.0614 -0.1628 0.3473 0.321 Uiso 0.50 1 calc PR B -2
C47 C 0.0373(5) -0.0800(7) 0.2847(4) 0.151(3) Uani 0.50 1 d PDU B -2
C48 C 0.0509(6) 0.0083(7) 0.2925(6) 0.159(4) Uani 0.50 1 d PDU B -2
H48 H 0.0884 0.0245 0.3224 0.190 Uiso 0.50 1 calc PR B -2
C49 C 0.0141(4) 0.0706(7) 0.2602(5) 0.150(3) Uani 0.50 1 d PDU B -2
H49 H 0.0246 0.1291 0.2673 0.179 Uiso 0.50 1 calc PR B -2
C50 C -0.0408(5) 0.0444(7) 0.2153(5) 0.138(3) Uani 0.50 1 d PDU B -2
H50 H -0.0686 0.0861 0.1920 0.166 Uiso 0.50 1 calc PR B -2
C51 C -0.0549(4) -0.0420(7) 0.2047(5) 0.132(3) Uani 0.50 1 d PDU B -2
H51 H -0.0917 -0.0574 0.1732 0.159 Uiso 0.50 1 calc PR B -2
C52 C -0.0172(4) -0.1066(7) 0.2386(4) 0.144(3) Uani 0.50 1 d PDU B -2
H52 H -0.0275 -0.1651 0.2311 0.172 Uiso 0.50 1 calc PR B -2

loop_
_atom_site_aniso_label
_atom_site_aniso_U_11
_atom_site_aniso_U_22
_atom_site_aniso_U_33
_atom_site_aniso_U_23
_atom_site_aniso_U_13
_atom_site_aniso_U_12
Si1 0.0210(3) 0.0223(3) 0.0203(3) 0.0002(2) 0.0079(2) -0.0005(2)
O1 0.0282(8) 0.0284(8) 0.0243(7) 0.0032(6) 0.0105(6) 0.0005(6)
N1 0.0238(9) 0.0221(9) 0.0244(9) 0.0000(7) 0.0109(7) -0.0012(7)
C1 0.0395(14) 0.0385(14) 0.0347(13) -0.0055(11) 0.0219(11) -0.0064(11)
N2 0.0229(9) 0.0246(9) 0.0204(8) 0.0010(7) 0.0069(7) -0.0017(7)
C2 0.0244(11) 0.0274(12) 0.0266(11) 0.0022(9) 0.0119(9) 0.0034(9)
N3 0.0228(9) 0.0273(10) 0.0228(9) 0.0037(7) 0.0095(7) 0.0010(7)
C3 0.0256(11) 0.0307(12) 0.0269(11) 0.0047(9) 0.0144(9) 0.0012(9)
N4 0.0213(9) 0.0276(10) 0.0204(8) 0.0015(7) 0.0078(7) -0.0019(7)
C4 0.0211(11) 0.0269(11) 0.0277(11) 0.0051(9) 0.0094(9) 0.0021(9)
C5 0.0331(13) 0.0355(13) 0.0376(13) 0.0015(11) 0.0157(11) -0.0079(10)
C6 0.0280(12) 0.0272(12) 0.0281(11) -0.0079(9) 0.0144(10) -0.0046(9)
C7 0.0395(13) 0.0263(12) 0.0329(12) -0.0063(10) 0.0209(11) -0.0039(10)
C8 0.0548(17) 0.0270(13) 0.0524(15) -0.0085(11) 0.0338(14) -0.0101(12)
C9 0.0447(16) 0.0407(16) 0.0584(17) -0.0230(13) 0.0291(14) -0.0198(12)
C10 0.0293(13) 0.0486(16) 0.0452(14) -0.0183(12) 0.0127(11) -0.0088(11)
C11 0.0297(12) 0.0373(13) 0.0317(12) -0.0099(10) 0.0139(10) -0.0032(10)
C12 0.0295(12) 0.0412(14) 0.0290(12) -0.0051(10) 0.0046(10) -0.0014(10)
C13 0.0351(14) 0.0518(17) 0.0391(14) -0.0068(12) 0.0059(11) 0.0050(12)
C14 0.0486(17) 0.070(2) 0.0335(14) -0.0027(13) 0.0093(12) 0.0075(14)
C15 0.0449(15) 0.0234(12) 0.0407(13) 0.0023(10) 0.0179(12) 0.0033(10)
C16 0.067(2) 0.071(2) 0.0553(17) 0.0099(16) 0.0262(16) 0.0348(17)
C17 0.074(2) 0.0468(17) 0.0463(16) 0.0092(13) 0.0218(15) -0.0085(15)
C18 0.0213(11) 0.0281(12) 0.0241(11) 0.0008(9) 0.0055(9) -0.0070(9)
C19 0.0255(12) 0.0307(12) 0.0313(12) 0.0036(10) 0.0082(10) -0.0039(10)
C20 0.0288(13) 0.0440(15) 0.0363(13) 0.0067(12) 0.0025(11) 0.0009(11)
C21 0.0367(14) 0.0526(16) 0.0252(12) -0.0020(12) -0.0004(11) -0.0060(12)
C22 0.0389(14) 0.0392(14) 0.0291(12) -0.0047(11) 0.0090(11) -0.0070(11)
C23 0.0279(12) 0.0284(12) 0.0270(11) -0.0002(9) 0.0089(9) -0.0059(9)
C24 0.0358(13) 0.0262(12) 0.0276(11) -0.0019(9) 0.0096(10) -0.0011(10)
C25 0.0553(17) 0.0294(13) 0.0497(15) -0.0004(12) 0.0190(13) -0.0038(12)
C26 0.0406(14) 0.0388(14) 0.0431(14) -0.0004(12) 0.0164(12) 0.0035(11)
C27 0.0254(12) 0.0323(13) 0.0403(13) 0.0039(11) 0.0092(10) 0.0033(10)
C28 0.0495(16) 0.0375(15) 0.0553(16) 0.0094(13) 0.0205(14) 0.0102(12)
C29 0.0475(17) 0.0539(18) 0.082(2) -0.0094(16) 0.0391(16) -0.0065(14)
C30 0.0229(11) 0.0251(11) 0.0179(10) -0.0023(8) 0.0070(8) -0.0032(9)
C31 0.0229(11) 0.0333(12) 0.0228(10) 0.0029(9) 0.0079(9) 0.0043(9)
C32 0.0209(11) 0.0348(13) 0.0210(10) 0.0021(9) 0.0056(9) 0.0027(9)
C33 0.0278(12) 0.0336(13) 0.0299(11) 0.0106(10) 0.0131(10) 0.0019(10)
C34 0.0308(13) 0.0393(14) 0.0436(14) 0.0107(11) 0.0162(11) 0.0089(11)
C35 0.0276(12) 0.0529(16) 0.0318(12) 0.0126(11) 0.0141(10) 0.0096(11)
C36 0.0284(12) 0.0307(12) 0.0315(12) 0.0043(10) 0.0117(10) -0.0053(9)
C37 0.064(4) 0.157(7) 0.106(5) 0.000 0.025(3) 0.000
C38 0.026(2) 0.123(5) 0.063(3) 0.000 0.006(2) 0.000
C39 0.0284(17) 0.190(5) 0.069(2) 0.020(3) 0.0102(16) -0.016(2)
C40 0.043(3) 0.142(6) 0.241(9) 0.086(6) -0.034(4) -0.027(4)
C41 0.057(5) 0.124(9) 0.32(2) 0.000 -0.047(8) 0.000
C42 0.166(8) 0.147(10) 0.149(7) -0.041(6) 0.104(6) 0.019(7)
C43 0.166(7) 0.062(5) 0.156(7) -0.004(5) 0.128(6) 0.000(5)
C44 0.194(8) 0.078(7) 0.187(9) 0.033(6) 0.121(7) -0.006(6)
C45 0.201(9) 0.108(8) 0.175(9) 0.040(6) 0.128(7) -0.010(6)
C43A 0.183(8) 0.084(7) 0.180(9) 0.018(6) 0.123(7) 0.011(6)
C44A 0.168(7) 0.066(6) 0.173(9) 0.011(5) 0.129(6) 0.000(5)
C45A 0.173(8) 0.057(5) 0.168(8) -0.005(5) 0.130(6) -0.008(5)
C46 0.152(9) 0.359(12) 0.123(9) 0.074(10) 0.048(6) 0.088(10)
C47 0.089(6) 0.320(8) 0.068(6) 0.063(7) 0.058(4) 0.053(7)
C48 0.099(6) 0.325(9) 0.077(6) 0.030(8) 0.061(5) 0.034(7)
C49 0.089(8) 0.313(8) 0.075(7) 0.024(7) 0.063(5) 0.032(6)
C50 0.088(6) 0.287(8) 0.071(6) 0.031(8) 0.065(4) 0.015(7)
C51 0.075(5) 0.278(9) 0.075(5) 0.055(6) 0.062(4) 0.034(6)
C52 0.089(7) 0.292(8) 0.081(6) 0.069(6) 0.066(4) 0.036(5)

loop_
_atom_type_symbol
_atom_type_description
_atom_type_scat_dispersion_real
_atom_type_scat_dispersion_imag
_atom_type_scat_source
C C 0.0033 0.0016 'International Tables Vol C Tables 4.2.6.8 and 6.1.1.4'
H H 0.0000 0.0000 'International Tables Vol C Tables 4.2.6.8 and 6.1.1.4'
N N 0.0061 0.0033 'International Tables Vol C Tables 4.2.6.8 and 6.1.1.4'
O O 0.0106 0.0060 'International Tables Vol C Tables 4.2.6.8 and 6.1.1.4'
Si Si 0.0817 0.0704 'International Tables Vol C Tables 4.2.6.8 and 6.1.1.4'

loop_
_geom_angle_atom_site_label_1
_geom_angle_atom_site_label_2
_geom_angle_atom_site_label_3
_geom_angle
_geom_angle_site_symmetry_1
_geom_angle_site_symmetry_3
O1 Si1 N1 118.81(8) . .
O1 Si1 N2 115.21(8) . .
N1 Si1 N2 102.42(8) . .
O1 Si1 C30 106.09(8) . .
N1 Si1 C30 105.61(8) . .
N2 Si1 C30 108.00(9) . .
C2 N1 C6 117.12(16) . .
C2 N1 Si1 125.75(14) . .
C6 N1 Si1 117.09(13) . .
C4 N2 C18 117.07(16) . .
C4 N2 Si1 122.75(13) . .
C18 N2 Si1 116.36(13) . .
C1 C2 N1 122.68(19) . .
C1 C2 C3 120.25(19) . .
N1 C2 C3 117.07(17) . .
C30 N3 C31 111.13(17) . .
C30 N3 C33 125.79(17) . .
C31 N3 C33 122.82(17) . .
C4 C3 C2 128.54(19) . .
C30 N4 C32 111.12(17) . .
C30 N4 C36 126.15(17) . .
C32 N4 C36 122.53(17) . .
C3 C4 N2 122.04(19) . .
C3 C4 C5 121.07(19) . .
N2 C4 C5 116.84(18) . .
C7 C6 C11 120.9(2) . .
C7 C6 N1 119.45(19) . .
C11 C6 N1 119.66(19) . .
C8 C7 C6 118.1(2) . .
C8 C7 C15 119.2(2) . .
C6 C7 C15 122.6(2) . .
C9 C8 C7 121.4(2) . .
C8 C9 C10 119.9(2) . .
C9 C10 C11 121.6(2) . .
C10 C11 C6 118.1(2) . .
C10 C11 C12 118.8(2) . .
C6 C11 C12 123.1(2) . .
C11 C12 C13 111.2(2) . .
C11 C12 C14 111.1(2) . .
C13 C12 C14 110.10(19) . .
C17 C15 C7 113.4(2) . .
C17 C15 C16 111.0(2) . .
C7 C15 C16 109.6(2) . .
C23 C18 C19 121.16(19) . .
C23 C18 N2 120.11(18) . .
C19 C18 N2 118.73(18) . .
C20 C19 C18 117.9(2) . .
C20 C19 C27 119.3(2) . .
C18 C19 C27 122.72(19) . .
C21 C20 C19 121.5(2) . .
C20 C21 C22 119.9(2) . .
C21 C22 C23 121.3(2) . .
C22 C23 C18 118.2(2) . .
C22 C23 C24 119.1(2) . .
C18 C23 C24 122.72(18) . .
C23 C24 C26 112.28(18) . .
C23 C24 C25 111.77(19) . .
C26 C24 C25 110.16(19) . .
C19 C27 C28 112.2(2) . .
C19 C27 C29 111.3(2) . .
C28 C27 C29 110.1(2) . .
N3 C30 N4 104.47(17) . .
N3 C30 Si1 129.81(15) . .
N4 C30 Si1 125.03(15) . .
C32 C31 N3 106.50(18) . .
C32 C31 C34 131.2(2) . .
N3 C31 C34 122.27(19) . .
C31 C32 N4 106.77(17) . .
C31 C32 C35 131.4(2) . .
N4 C32 C35 121.81(19) . .
C39 C38 C39 121.0(7) 2 .
C39 C38 C37 119.5(3) 2 .
C39 C38 C37 119.5(3) . .
C40 C39 C38 117.6(6) . .
C39 C40 C41 127.3(10) . .
C40 C41 C40 109.3(12) . 2
C44 C43 C45A 119.5(8) . .
C44 C43 C42 121.1(9) . .
C45A C43 C42 119.1(8) . .
C43 C44 C45 122.0(9) . .
C44 C45 C43A 118.5(8) . .
C44A C43A C45 119.5(9) . .
C43A C44A C45A 121.3(8) . .
C43 C45A C44A 118.4(7) . .
C46 C47 C52 126.3(10) . .
C46 C47 C48 114.5(10) . .
C52 C47 C48 119.2(9) . .
C49 C48 C47 124.4(10) . .
C48 C49 C50 116.5(9) . .
C51 C50 C49 121.0(9) . .
C52 C51 C50 122.7(9) . .
C51 C52 C47 116.2(8) . .

loop_
_geom_bond_atom_site_label_1
_geom_bond_atom_site_label_2
_geom_bond_distance
_geom_bond_site_symmetry_2
Si1 O1 1.5406(15) .
Si1 N1 1.7449(17) .
Si1 N2 1.7499(17) .
Si1 C30 1.930(2) .
N1 C2 1.412(3) .
N1 C6 1.450(3) .
C1 C2 1.355(3) .
N2 C4 1.411(2) .
N2 C18 1.457(3) .
C2 C3 1.451(3) .
N3 C30 1.354(3) .
N3 C31 1.386(3) .
N3 C33 1.462(3) .
C3 C4 1.347(3) .
N4 C30 1.357(3) .
N4 C32 1.381(3) .
N4 C36 1.473(3) .
C4 C5 1.496(3) .
C6 C7 1.405(3) .
C6 C11 1.409(3) .
C7 C8 1.398(3) .
C7 C15 1.518(3) .
C8 C9 1.373(4) .
C9 C10 1.374(4) .
C10 C11 1.391(3) .
C11 C12 1.519(3) .
C12 C13 1.529(3) .
C12 C14 1.540(3) .
C15 C17 1.517(3) .
C15 C16 1.529(3) .
C18 C23 1.400(3) .
C18 C19 1.410(3) .
C19 C20 1.395(3) .
C19 C27 1.514(3) .
C20 C21 1.374(4) .
C21 C22 1.376(3) .
C22 C23 1.398(3) .
C23 C24 1.514(3) .
C24 C26 1.528(3) .
C24 C25 1.535(3) .
C27 C28 1.527(3) .
C27 C29 1.531(3) .
C31 C32 1.351(3) .
C31 C34 1.488(3) .
C32 C35 1.489(3) .
C37 C38 1.449(8) .
C38 C39 1.383(5) 2
C38 C39 1.383(5) .
C39 C40 1.353(8) .
C40 C41 1.420(8) .
C41 C40 1.420(8) 2
C42 C43 1.506(9) .
C43 C44 1.309(10) .
C43 C45A 1.337(10) .
C44 C45 1.364(11) .
C45 C43A 1.373(11) .
C43A C44A 1.287(10) .
C44A C45A 1.406(10) .
C46 C47 1.345(15) .
C47 C52 1.418(11) .
C47 C48 1.420(11) .
C48 C49 1.347(10) .
C49 C50 1.409(11) .
C50 C51 1.397(11) .
C51 C52 1.395(10) .
